data_7000369
loop_
_publ_author_name
'Lotz, Simon'
'Crause, Chantelle'
'Olivier, Andrew J.'
'Liles, David C.'
'G\"orls, Helmar'
'Landman, Maril\'e'
'Bezuidenhout, Daniela I.'

_publ_section_title
;
 Synthesis and reactivity of metal carbene complexes with heterobiaryl
 spacer substituents
;
_journal_issue 4
_journal_name_full 'Dalton Transactions'
_journal_page_first 697
_journal_paper_doi 10.1039/b811762d
_journal_year 2009
_chemical_formula_moiety 'C17 H13 N O6 S W'
_chemical_formula_sum 'C17 H13 N O6 S W'
_chemical_formula_weight 543.19
_chemical_name_systematic
;
?
;
_space_group_IT_number 14
_symmetry_cell_setting monoclinic
_symmetry_space_group_name_Hall '-P 2ybc'
_symmetry_space_group_name_H-M 'P 1 21/c 1'
_atom_sites_solution_hydrogens geom
_atom_sites_solution_primary direct
_atom_sites_solution_secondary difmap
_audit_creation_method SHELXL-97
_cell_angle_alpha 90.00
_cell_angle_beta 96.655(2)
_cell_angle_gamma 90.00
_cell_formula_units_Z 4
_cell_length_a 7.4036(2)
_cell_length_b 12.8191(3)
_cell_length_c 19.3686(5)
_cell_measurement_reflns_used 18618
_cell_measurement_temperature 183(2)
_cell_measurement_theta_max 27.47
_cell_measurement_theta_min 1.91
_cell_volume 1825.84(8)
_computing_cell_refinement DENZO
_computing_data_collection COLLECT
_computing_data_reduction DENZO
_computing_molecular_graphics SHELXTL/PC
_computing_publication_material SHELXL-97
_computing_structure_refinement 'SHELXL-97 (Sheldrick, 1997)'
_computing_structure_solution 'SHELXS-97 (Sheldrick, 1990)'
_diffrn_ambient_temperature 183(2)
_diffrn_measured_fraction_theta_full 1.000
_diffrn_measured_fraction_theta_max 1.000
_diffrn_measurement_device_type KappaCCD
_diffrn_measurement_method 'phi- + omega-scan'
_diffrn_radiation_monochromator graphite
_diffrn_radiation_source 'fine-focus sealed tube'
_diffrn_radiation_type MoK\a
_diffrn_radiation_wavelength 0.71073
_diffrn_reflns_av_R_equivalents 0.0449
_diffrn_reflns_av_sigmaI/netI 0.0465
_diffrn_reflns_limit_h_max 9
_diffrn_reflns_limit_h_min -9
_diffrn_reflns_limit_k_max 16
_diffrn_reflns_limit_k_min -16
_diffrn_reflns_limit_l_max 23
_diffrn_reflns_limit_l_min -25
_diffrn_reflns_number 18618
_diffrn_reflns_theta_full 27.47
_diffrn_reflns_theta_max 27.47
_diffrn_reflns_theta_min 1.91
_exptl_absorpt_coefficient_mu 6.474
_exptl_absorpt_correction_T_max 0.745
_exptl_absorpt_correction_T_min 0.629
_exptl_absorpt_correction_type multi-scan
_exptl_absorpt_process_details
;
[c.f. R.H. blessing, acta cryst. (1995), a51, 33-38]
;
_exptl_crystal_colour red
_exptl_crystal_density_diffrn 1.976
_exptl_crystal_density_method 'not measured'
_exptl_crystal_description prism
_exptl_crystal_F_000 1040
_exptl_crystal_size_max 0.06
_exptl_crystal_size_mid 0.06
_exptl_crystal_size_min 0.04
_refine_diff_density_max 0.549
_refine_diff_density_min -1.001
_refine_diff_density_rms 0.137
_refine_ls_extinction_method none
_refine_ls_goodness_of_fit_ref 0.959
_refine_ls_hydrogen_treatment constr
_refine_ls_matrix_type full
_refine_ls_number_parameters 235
_refine_ls_number_reflns 4186
_refine_ls_number_restraints 0
_refine_ls_restrained_S_all 0.959
_refine_ls_R_factor_all 0.0385
_refine_ls_R_factor_gt 0.0268
_refine_ls_shift/su_max 0.001
_refine_ls_shift/su_mean 0.000
_refine_ls_structure_factor_coef Fsqd
_refine_ls_weighting_details 'calc w=1/[\s^2^(Fo^2^)+(0.0276P)^2^+0.0000P] where P=(Fo^2^+2Fc^2^)/3'
_refine_ls_weighting_scheme calc
_refine_ls_wR_factor_gt 0.0550
_refine_ls_wR_factor_ref 0.0590
_reflns_number_gt 3448
_reflns_number_total 4186
_reflns_threshold_expression >2sigma(I)
_cod_data_source_file b811762d.txt
_cod_data_source_block FO1542
_cod_original_sg_symbol_Hall -P2ybc
_cod_original_sg_symbol_H-M P2(1)/c
_cod_database_code 7000369

loop_
_symmetry_equiv_pos_as_xyz
'x, y, z'
'-x, y+1/2, -z+1/2'
'-x, -y, -z'
'x, -y-1/2, z-1/2'

loop_
_atom_site_label
_atom_site_type_symbol
_atom_site_fract_x
_atom_site_fract_y
_atom_site_fract_z
_atom_site_U_iso_or_equiv
_atom_site_adp_type
_atom_site_occupancy
_atom_site_symmetry_multiplicity
_atom_site_calc_flag
_atom_site_refinement_flags
_atom_site_disorder_assembly
_atom_site_disorder_group
W W 0.186292(18) 0.803908(10) 0.286773(7) 0.02323(6) Uani 1 1 d . . .
S1 S 0.25084(12) 0.53266(7) 0.46510(4) 0.02285(19) Uani 1 1 d . . .
O1 O 0.1872(3) 0.73982(18) 0.44824(11) 0.0261(5) Uani 1 1 d . . .
O2 O 0.5553(4) 0.7063(2) 0.24789(16) 0.0442(7) Uani 1 1 d . . .
O3 O -0.0579(4) 0.6234(2) 0.21179(16) 0.0519(8) Uani 1 1 d . . .
O4 O 0.1514(4) 0.9164(3) 0.14027(15) 0.0563(9) Uani 1 1 d . . .
O5 O -0.1763(4) 0.9206(2) 0.31523(14) 0.0443(7) Uani 1 1 d . . .
O6 O 0.4254(4) 0.9969(2) 0.34752(15) 0.0448(7) Uani 1 1 d . . .
N1 N 0.3050(4) 0.2980(2) 0.53257(15) 0.0261(7) Uani 1 1 d . . .
C1 C 0.2106(5) 0.7099(3) 0.38368(18) 0.0220(7) Uani 1 1 d . . .
C2 C 0.2491(4) 0.6008(3) 0.38672(16) 0.0224(7) Uani 1 1 d . . .
C3 C 0.2872(5) 0.5316(3) 0.33498(18) 0.0255(8) Uani 1 1 d . . .
H3A H 0.2930 0.5526 0.2882 0.031 Uiso 1 1 calc R . .
C4 C 0.3160(5) 0.4295(3) 0.35731(17) 0.0260(8) Uani 1 1 d . . .
H4A H 0.3437 0.3744 0.3274 0.031 Uiso 1 1 calc R . .
C5 C 0.3004(4) 0.4154(3) 0.42741(17) 0.0212(7) Uani 1 1 d . . .
C6 C 0.3207(5) 0.3165(3) 0.46207(18) 0.0237(8) Uani 1 1 d . . .
C7 C 0.3606(5) 0.2214(3) 0.4332(2) 0.0302(8) Uani 1 1 d . . .
H7A H 0.3798 0.2097 0.3862 0.036 Uiso 1 1 calc R . .
C8 C 0.3675(5) 0.1455(3) 0.48582(19) 0.0325(9) Uani 1 1 d . . .
H8A H 0.3907 0.0732 0.4808 0.039 Uiso 1 1 calc R . .
C9 C 0.3347(5) 0.1951(3) 0.5454(2) 0.0307(9) Uani 1 1 d . . .
H9A H 0.3328 0.1624 0.5893 0.037 Uiso 1 1 calc R . .
C10 C 0.2600(5) 0.3729(3) 0.58363(17) 0.0308(8) Uani 1 1 d . . .
H10A H 0.2600 0.3382 0.6287 0.046 Uiso 1 1 calc R . .
H10B H 0.1393 0.4021 0.5692 0.046 Uiso 1 1 calc R . .
H10C H 0.3504 0.4291 0.5876 0.046 Uiso 1 1 calc R . .
C11 C 0.1519(5) 0.8469(3) 0.46614(19) 0.0305(8) Uani 1 1 d . . .
H11A H 0.0371 0.8714 0.4399 0.037 Uiso 1 1 calc R . .
H11B H 0.2521 0.8925 0.4546 0.037 Uiso 1 1 calc R . .
C12 C 0.1380(6) 0.8500(3) 0.5429(2) 0.0400(10) Uani 1 1 d . . .
H12A H 0.1149 0.9218 0.5569 0.060 Uiso 1 1 calc R . .
H12B H 0.2521 0.8252 0.5682 0.060 Uiso 1 1 calc R . .
H12C H 0.0378 0.8050 0.5535 0.060 Uiso 1 1 calc R . .
C13 C 0.4211(5) 0.7386(3) 0.26246(18) 0.0304(8) Uani 1 1 d . . .
C14 C 0.0309(6) 0.6866(3) 0.2392(2) 0.0338(9) Uani 1 1 d . . .
C15 C 0.1632(5) 0.8764(3) 0.1939(2) 0.0359(9) Uani 1 1 d . . .
C16 C -0.0457(5) 0.8776(3) 0.30705(18) 0.0300(8) Uani 1 1 d . . .
C17 C 0.3380(5) 0.9270(3) 0.3277(2) 0.0307(8) Uani 1 1 d . . .

loop_
_atom_site_aniso_label
_atom_site_aniso_U_11
_atom_site_aniso_U_22
_atom_site_aniso_U_33
_atom_site_aniso_U_23
_atom_site_aniso_U_13
_atom_site_aniso_U_12
W 0.02673(10) 0.01841(9) 0.02476(9) 0.00447(6) 0.00383(6) 0.00082(6)
S1 0.0286(5) 0.0188(4) 0.0213(4) 0.0012(3) 0.0031(3) 0.0033(4)
O1 0.0376(15) 0.0178(12) 0.0233(12) -0.0014(10) 0.0044(10) 0.0031(11)
O2 0.0415(18) 0.0470(19) 0.0474(18) 0.0034(14) 0.0189(15) 0.0080(14)
O3 0.049(2) 0.0396(18) 0.063(2) -0.0112(15) -0.0129(15) -0.0068(15)
O4 0.055(2) 0.070(2) 0.0444(18) 0.0330(17) 0.0081(15) 0.0014(17)
O5 0.0375(17) 0.058(2) 0.0386(16) 0.0142(14) 0.0108(13) 0.0179(15)
O6 0.0457(18) 0.0278(16) 0.0604(19) -0.0038(14) 0.0042(14) -0.0057(14)
N1 0.0251(16) 0.0279(17) 0.0249(16) 0.0039(12) 0.0009(13) 0.0006(13)
C1 0.0194(17) 0.0203(18) 0.0263(18) -0.0020(14) 0.0027(14) -0.0007(14)
C2 0.0232(18) 0.0245(19) 0.0191(16) 0.0045(14) 0.0014(13) 0.0003(15)
C3 0.032(2) 0.0204(18) 0.0243(18) 0.0018(14) 0.0030(15) 0.0042(15)
C4 0.033(2) 0.0215(19) 0.0244(18) -0.0008(15) 0.0066(15) 0.0042(15)
C5 0.0194(17) 0.0190(17) 0.0248(17) -0.0027(14) 0.0008(13) -0.0003(14)
C6 0.0196(18) 0.025(2) 0.0264(19) 0.0012(14) 0.0026(14) -0.0013(14)
C7 0.033(2) 0.026(2) 0.032(2) 0.0020(16) 0.0042(17) 0.0022(16)
C8 0.037(2) 0.0191(19) 0.042(2) 0.0065(17) 0.0048(17) -0.0012(17)
C9 0.029(2) 0.027(2) 0.035(2) 0.0122(16) -0.0003(16) 0.0009(16)
C10 0.035(2) 0.033(2) 0.0244(19) 0.0054(16) 0.0047(16) 0.0023(17)
C11 0.039(2) 0.0189(19) 0.034(2) -0.0059(16) 0.0054(16) 0.0047(16)
C12 0.044(3) 0.040(2) 0.037(2) -0.0102(19) 0.0053(18) 0.007(2)
C13 0.039(2) 0.027(2) 0.0263(19) 0.0045(16) 0.0072(17) -0.0005(18)
C14 0.038(2) 0.032(2) 0.031(2) 0.0054(17) -0.0013(18) 0.0074(18)
C15 0.036(2) 0.034(2) 0.038(2) 0.0067(18) 0.0070(18) -0.0010(18)
C16 0.036(2) 0.031(2) 0.0226(18) 0.0085(15) 0.0021(16) 0.0009(17)
C17 0.030(2) 0.024(2) 0.039(2) 0.0074(17) 0.0076(16) 0.0059(17)

loop_
_atom_type_symbol
_atom_type_description
_atom_type_scat_dispersion_real
_atom_type_scat_dispersion_imag
_atom_type_scat_source
C C 0.0033 0.0016 'International Tables Vol C Tables 4.2.6.8 and 6.1.1.4'
H H 0.0000 0.0000 'International Tables Vol C Tables 4.2.6.8 and 6.1.1.4'
N N 0.0061 0.0033 'International Tables Vol C Tables 4.2.6.8 and 6.1.1.4'
O O 0.0106 0.0060 'International Tables Vol C Tables 4.2.6.8 and 6.1.1.4'
S S 0.1246 0.1234 'International Tables Vol C Tables 4.2.6.8 and 6.1.1.4'
W W -0.8490 6.8722 'International Tables Vol C Tables 4.2.6.8 and 6.1.1.4'

loop_
_geom_angle_atom_site_label_1
_geom_angle_atom_site_label_2
_geom_angle_atom_site_label_3
_geom_angle
_geom_angle_site_symmetry_1
_geom_angle_site_symmetry_3
_geom_angle_publ_flag
C15 W C13 88.23(16) . . ?
C15 W C16 88.41(15) . . ?
C13 W C16 176.17(14) . . ?
C15 W C17 88.66(15) . . ?
C13 W C17 87.79(15) . . ?
C16 W C17 90.28(15) . . ?
C15 W C14 87.23(16) . . ?
C13 W C14 92.56(16) . . ?
C16 W C14 89.12(16) . . ?
C17 W C14 175.86(14) . . ?
C15 W C1 174.57(14) . . ?
C13 W C1 89.12(13) . . ?
C16 W C1 94.38(13) . . ?
C17 W C1 95.97(13) . . ?
C14 W C1 88.16(14) . . ?
C5 S1 C2 92.74(17) . . ?
C1 O1 C11 122.9(3) . . ?
C9 N1 C6 108.2(3) . . ?
C9 N1 C10 124.5(3) . . ?
C6 N1 C10 127.2(3) . . ?
O1 C1 C2 106.8(3) . . ?
O1 C1 W 128.8(2) . . ?
C2 C1 W 124.3(2) . . ?
C3 C2 C1 130.6(3) . . ?
C3 C2 S1 109.0(3) . . ?
C1 C2 S1 120.4(3) . . ?
C2 C3 C4 114.4(3) . . ?
C5 C4 C3 113.6(3) . . ?
C4 C5 C6 123.8(3) . . ?
C4 C5 S1 110.3(3) . . ?
C6 C5 S1 125.9(3) . . ?
C7 C6 N1 106.8(3) . . ?
C7 C6 C5 127.1(3) . . ?
N1 C6 C5 126.1(3) . . ?
C6 C7 C8 107.9(3) . . ?
C9 C8 C7 107.2(3) . . ?
C8 C9 N1 109.8(3) . . ?
O1 C11 C12 107.3(3) . . ?
O2 C13 W 176.9(3) . . ?
O3 C14 W 178.2(3) . . ?
O4 C15 W 178.9(4) . . ?
O5 C16 W 176.7(3) . . ?
O6 C17 W 176.7(3) . . ?

loop_
_geom_bond_atom_site_label_1
_geom_bond_atom_site_label_2
_geom_bond_distance
_geom_bond_site_symmetry_2
_geom_bond_publ_flag
W C15 2.015(4) . ?
W C13 2.033(4) . ?
W C16 2.038(4) . ?
W C17 2.044(4) . ?
W C14 2.046(4) . ?
W C1 2.221(3) . ?
S1 C5 1.729(3) . ?
S1 C2 1.750(3) . ?
O1 C1 1.338(4) . ?
O1 C11 1.446(4) . ?
O2 C13 1.142(5) . ?
O3 C14 1.136(5) . ?
O4 C15 1.152(4) . ?
O5 C16 1.140(5) . ?
O6 C17 1.145(4) . ?
N1 C9 1.355(4) . ?
N1 C6 1.404(4) . ?
N1 C10 1.444(5) . ?
C1 C2 1.427(5) . ?
C2 C3 1.391(5) . ?
C3 C4 1.387(5) . ?
C4 C5 1.387(5) . ?
C5 C6 1.435(5) . ?
C6 C7 1.387(5) . ?
C7 C8 1.406(5) . ?
C8 C9 1.364(5) . ?
C11 C12 1.502(5) . ?
